data_7109497
loop_
_publ_author_name
'David L. Davies'
'Kuldip Singh'
'Shalini Singh'
'Barbara Villa-Marcos'

_publ_section_title
;
 Preparation of single enantiomers of chiral at metal bis-cyclometallated
 iridium complexes
;
_journal_name_full Chem.Commun.
_journal_page_first 6546
_journal_paper_doi 10.1039/c3cc43121e
_journal_volume 49
_journal_year 2013
_chemical_absolute_configuration ,rm
_chemical_formula_moiety 'C34 H30 Ir N3 O2, C H Cl3'
_chemical_formula_sum 'C35 H31 Cl3 Ir N3 O2'
_chemical_formula_weight 824.18
_chemical_name_systematic
;
?
;
_space_group_IT_number 19
_symmetry_cell_setting orthorhombic
_symmetry_space_group_name_Hall 'P 2ac 2ab'
_symmetry_space_group_name_H-M 'P 21 21 21'
_atom_sites_solution_hydrogens geom
_atom_sites_solution_primary direct
_atom_sites_solution_secondary difmap
_audit_creation_method SHELXL-97
_cell_angle_alpha 90.00
_cell_angle_beta 90.00
_cell_angle_gamma 90.00
_cell_formula_units_Z 4
_cell_length_a 9.355(5)
_cell_length_b 14.083(8)
_cell_length_c 24.255(13)
_cell_measurement_reflns_used 942
_cell_measurement_temperature 150(2)
_cell_measurement_theta_max 26.766
_cell_measurement_theta_min 2.217
_cell_volume 3196(3)
_computing_cell_refinement 'Bruker SMART'
_computing_data_collection 'Bruker SMART'
_computing_data_reduction 'Bruker SHELXTL'
_computing_molecular_graphics 'Bruker SHELXTL'
_computing_publication_material 'Bruker SHELXTL'
_computing_structure_refinement 'SHELXL-97 (Sheldrick, 1997)'
_computing_structure_solution 'SHELXS-97 (Sheldrick, 1990)'
_diffrn_ambient_temperature 150(2)
_diffrn_measured_fraction_theta_full 1.000
_diffrn_measured_fraction_theta_max 1.000
_diffrn_measurement_device_type 'Bruker Apex 2000 CCD area detector'
_diffrn_measurement_method 'phi and omega scans'
_diffrn_radiation_monochromator graphite
_diffrn_radiation_source 'fine-focus sealed tube'
_diffrn_radiation_type MoK\a
_diffrn_radiation_wavelength 0.71073
_diffrn_reflns_av_R_equivalents 0.0665
_diffrn_reflns_av_sigmaI/netI 0.0582
_diffrn_reflns_limit_h_max 11
_diffrn_reflns_limit_h_min -11
_diffrn_reflns_limit_k_max 17
_diffrn_reflns_limit_k_min -17
_diffrn_reflns_limit_l_max 30
_diffrn_reflns_limit_l_min -30
_diffrn_reflns_number 26714
_diffrn_reflns_theta_full 26.99
_diffrn_reflns_theta_max 26.99
_diffrn_reflns_theta_min 1.67
_exptl_absorpt_coefficient_mu 4.466
_exptl_absorpt_correction_T_max 0.802
_exptl_absorpt_correction_T_min 0.441
_exptl_absorpt_correction_type empirical
_exptl_absorpt_process_details
;
absorption correction based on 17160 reflections(SADABS);Rint 0.1541 before
correction and 0.0599 after.
;
_exptl_crystal_colour yellow
_exptl_crystal_density_diffrn 1.713
_exptl_crystal_density_method 'not measured'
_exptl_crystal_description plate
_exptl_crystal_F_000 1624
_exptl_crystal_size_max 0.31
_exptl_crystal_size_mid 0.21
_exptl_crystal_size_min 0.06
_refine_diff_density_max 1.868
_refine_diff_density_min -0.950
_refine_diff_density_rms 0.116
_refine_ls_abs_structure_details 'Flack H D (1983), Acta Cryst. A39, 876-881'
_refine_ls_abs_structure_Flack -0.003(7)
_refine_ls_extinction_method none
_refine_ls_goodness_of_fit_ref 1.024
_refine_ls_hydrogen_treatment constr
_refine_ls_matrix_type full
_refine_ls_number_parameters 399
_refine_ls_number_reflns 6950
_refine_ls_number_restraints 0
_refine_ls_restrained_S_all 1.024
_refine_ls_R_factor_all 0.0390
_refine_ls_R_factor_gt 0.0348
_refine_ls_shift/su_max 0.002
_refine_ls_shift/su_mean 0.000
_refine_ls_structure_factor_coef Fsqd
_refine_ls_weighting_details 'calc w=1/[\s^2^(Fo^2^)+(0.0278P)^2^+0.0000P] where P=(Fo^2^+2Fc^2^)/3'
_refine_ls_weighting_scheme calc
_refine_ls_wR_factor_gt 0.0676
_refine_ls_wR_factor_ref 0.0688
_reflns_number_gt 6466
_reflns_number_total 6950
_reflns_threshold_expression >2sigma(I)
_cod_data_source_file c3cc43121e.txt
_cod_data_source_block 09078
_cod_original_sg_symbol_H-M P2(1)2(1)2(1)
_cod_database_code 7109497

loop_
_symmetry_equiv_pos_as_xyz
'x, y, z'
'-x+1/2, -y, z+1/2'
'-x, y+1/2, -z+1/2'
'x+1/2, -y+1/2, -z'

loop_
_atom_site_label
_atom_site_type_symbol
_atom_site_fract_x
_atom_site_fract_y
_atom_site_fract_z
_atom_site_U_iso_or_equiv
_atom_site_adp_type
_atom_site_occupancy
_atom_site_symmetry_multiplicity
_atom_site_calc_flag
_atom_site_refinement_flags
Ir1 Ir 0.02656(2) -0.024317(14) 0.861581(8) 0.02073(6) Uani 1 1 d .
O1 O 0.1364(5) -0.1241(3) 0.81151(18) 0.0322(10) Uani 1 1 d .
O2 O 0.1794(4) 0.1410(4) 0.72520(17) 0.0398(11) Uani 1 1 d .
N1 N 0.1971(5) -0.0024(3) 0.91194(18) 0.0228(11) Uani 1 1 d .
N2 N -0.1595(5) -0.0484(3) 0.81978(19) 0.0254(11) Uani 1 1 d .
N3 N 0.0999(5) 0.0806(3) 0.80425(19) 0.0259(11) Uani 1 1 d .
C1 C 0.3274(6) -0.0394(4) 0.9034(2) 0.0293(14) Uani 1 1 d .
H1 H 0.3429 -0.0772 0.8715 0.035 Uiso 1 1 calc R
C2 C 0.4401(5) -0.0243(5) 0.9394(2) 0.0320(13) Uani 1 1 d .
H2 H 0.5321 -0.0501 0.9322 0.038 Uiso 1 1 calc R
C3 C 0.4141(7) 0.0302(5) 0.9866(2) 0.0395(15) Uani 1 1 d .
H3 H 0.4889 0.0416 1.0122 0.047 Uiso 1 1 calc R
C4 C 0.2809(7) 0.0670(5) 0.9959(2) 0.0338(15) Uani 1 1 d .
H4 H 0.2631 0.1036 1.0280 0.041 Uiso 1 1 calc R
C5 C 0.1708(6) 0.0507(3) 0.9579(2) 0.0227(13) Uani 1 1 d .
C6 C 0.0254(7) 0.0880(3) 0.96051(19) 0.0226(11) Uani 1 1 d .
C7 C -0.0234(8) 0.1481(4) 1.0031(2) 0.0319(13) Uani 1 1 d .
H7 H 0.0382 0.1642 1.0328 0.038 Uiso 1 1 calc R
C8 C -0.1589(7) 0.1828(4) 1.0014(2) 0.0356(16) Uani 1 1 d .
H8 H -0.1920 0.2233 1.0300 0.043 Uiso 1 1 calc R
C9 C -0.2496(7) 0.1592(4) 0.9580(3) 0.0347(16) Uani 1 1 d .
H9 H -0.3440 0.1839 0.9568 0.042 Uiso 1 1 calc R
C10 C -0.2022(6) 0.1001(4) 0.9168(3) 0.0302(14) Uani 1 1 d .
H10 H -0.2658 0.0836 0.8878 0.036 Uiso 1 1 calc R
C11 C -0.0623(6) 0.0634(4) 0.9163(2) 0.0228(12) Uani 1 1 d .
C12 C -0.2069(6) 0.0044(4) 0.7772(2) 0.0287(15) Uani 1 1 d .
H12 H -0.1479 0.0540 0.7636 0.034 Uiso 1 1 calc R
C13 C -0.3370(6) -0.0108(5) 0.7527(2) 0.0382(16) Uani 1 1 d .
H13 H -0.3671 0.0270 0.7224 0.046 Uiso 1 1 calc R
C14 C -0.4232(7) -0.0821(5) 0.7730(3) 0.0411(16) Uani 1 1 d .
H14 H -0.5145 -0.0933 0.7572 0.049 Uiso 1 1 calc R
C15 C -0.3764(6) -0.1366(5) 0.8161(3) 0.0391(16) Uani 1 1 d .
H15 H -0.4346 -0.1866 0.8297 0.047 Uiso 1 1 calc R
C16 C -0.2432(6) -0.1188(4) 0.8399(2) 0.0262(13) Uani 1 1 d .
C17 C -0.1807(6) -0.1700(4) 0.8872(3) 0.0287(14) Uani 1 1 d .
C18 C -0.2416(7) -0.2501(4) 0.9106(3) 0.0394(16) Uani 1 1 d .
H18 H -0.3266 -0.2761 0.8954 0.047 Uiso 1 1 calc R
C19 C -0.1790(8) -0.2921(5) 0.9558(3) 0.0453(19) Uani 1 1 d .
H19 H -0.2222 -0.3458 0.9727 0.054 Uiso 1 1 calc R
C20 C -0.0527(7) -0.2555(4) 0.9765(3) 0.0386(16) Uani 1 1 d .
H20 H -0.0078 -0.2850 1.0072 0.046 Uiso 1 1 calc R
C21 C 0.0080(7) -0.1765(4) 0.9526(2) 0.0330(14) Uani 1 1 d .
H21 H 0.0930 -0.1511 0.9682 0.040 Uiso 1 1 calc R
C22 C -0.0508(6) -0.1323(4) 0.9062(2) 0.0249(13) Uani 1 1 d .
C23 C 0.1919(6) -0.1128(5) 0.7622(3) 0.0309(15) Uani 1 1 d .
C24 C 0.2446(7) -0.1954(5) 0.7360(3) 0.0382(17) Uani 1 1 d .
H24 H 0.2376 -0.2551 0.7540 0.046 Uiso 1 1 calc R
C25 C 0.3066(7) -0.1898(6) 0.6840(3) 0.050(2) Uani 1 1 d .
H25 H 0.3414 -0.2460 0.6670 0.061 Uiso 1 1 calc R
C26 C 0.3183(8) -0.1060(7) 0.6571(3) 0.057(2) Uani 1 1 d .
H26 H 0.3610 -0.1035 0.6216 0.068 Uiso 1 1 calc R
C27 C 0.2683(7) -0.0251(7) 0.6814(2) 0.0513(18) Uani 1 1 d .
H27 H 0.2767 0.0333 0.6620 0.062 Uiso 1 1 calc R
C28 C 0.2051(6) -0.0249(6) 0.7338(2) 0.0365(15) Uani 1 1 d .
C29 C 0.1595(6) 0.0636(5) 0.7572(2) 0.0308(15) Uani 1 1 d .
C30 C 0.1068(7) 0.2196(5) 0.7510(2) 0.0368(16) Uani 1 1 d .
H30A H 0.0166 0.2346 0.7314 0.044 Uiso 1 1 calc R
H30B H 0.1681 0.2769 0.7514 0.044 Uiso 1 1 calc R
C31 C 0.0768(6) 0.1843(4) 0.8098(2) 0.0265(13) Uani 1 1 d .
H31 H -0.0257 0.1965 0.8192 0.032 Uiso 1 1 calc R
C32 C 0.1713(6) 0.2299(4) 0.8533(3) 0.0317(14) Uani 1 1 d .
H32 H 0.1512 0.1963 0.8888 0.038 Uiso 1 1 calc R
C33 C 0.1290(8) 0.3334(4) 0.8616(3) 0.0460(16) Uani 1 1 d .
H33A H 0.1875 0.3611 0.8910 0.069 Uiso 1 1 calc R
H33B H 0.0278 0.3369 0.8719 0.069 Uiso 1 1 calc R
H33C H 0.1445 0.3686 0.8273 0.069 Uiso 1 1 calc R
C34 C 0.3289(7) 0.2183(5) 0.8420(3) 0.0425(17) Uani 1 1 d .
H34A H 0.3501 0.1512 0.8351 0.064 Uiso 1 1 calc R
H34B H 0.3836 0.2403 0.8740 0.064 Uiso 1 1 calc R
H34C H 0.3552 0.2560 0.8096 0.064 Uiso 1 1 calc R
C35 C 0.2263(8) 0.6383(5) 0.9045(3) 0.0501(19) Uani 1 1 d .
H35 H 0.1940 0.6984 0.9225 0.060 Uiso 1 1 calc R
Cl1 Cl 0.2646(3) 0.55539(19) 0.95562(12) 0.1044(11) Uani 1 1 d .
Cl2 Cl 0.08898(18) 0.59640(13) 0.86273(9) 0.0532(4) Uani 1 1 d .
Cl3 Cl 0.3805(3) 0.6615(2) 0.86751(11) 0.0953(9) Uani 1 1 d .

loop_
_atom_site_aniso_label
_atom_site_aniso_U_11
_atom_site_aniso_U_22
_atom_site_aniso_U_33
_atom_site_aniso_U_23
_atom_site_aniso_U_13
_atom_site_aniso_U_12
Ir1 0.01988(9) 0.02187(9) 0.02045(9) -0.00419(9) 0.00249(9) -0.00150(9)
O1 0.029(2) 0.035(2) 0.033(3) -0.012(2) 0.008(2) 0.000(2)
O2 0.028(2) 0.067(3) 0.024(2) 0.007(2) 0.0048(19) 0.000(2)
N1 0.025(2) 0.023(3) 0.021(2) 0.0038(18) -0.0014(19) -0.0061(17)
N2 0.019(2) 0.032(3) 0.025(3) -0.008(2) 0.0034(19) 0.0003(19)
N3 0.019(3) 0.036(3) 0.023(3) -0.001(2) -0.001(2) -0.002(2)
C1 0.031(3) 0.032(4) 0.025(3) 0.003(3) 0.000(2) -0.003(3)
C2 0.020(3) 0.036(3) 0.040(3) 0.004(3) -0.002(2) 0.004(3)
C3 0.043(4) 0.040(4) 0.036(3) 0.011(3) -0.018(3) -0.012(3)
C4 0.045(4) 0.033(3) 0.024(3) 0.003(3) -0.006(3) 0.000(3)
C5 0.037(3) 0.015(3) 0.017(3) 0.004(2) 0.001(2) -0.006(2)
C6 0.033(3) 0.018(2) 0.017(2) 0.0014(19) 0.004(3) -0.006(3)
C7 0.056(4) 0.025(3) 0.014(3) -0.001(2) 0.002(3) -0.005(3)
C8 0.053(4) 0.031(3) 0.023(3) -0.009(3) 0.016(3) 0.010(3)
C9 0.040(4) 0.022(3) 0.042(4) 0.002(3) 0.018(3) 0.008(3)
C10 0.030(3) 0.024(3) 0.036(4) 0.004(3) 0.005(3) -0.004(2)
C11 0.026(3) 0.017(2) 0.025(3) 0.001(2) 0.008(2) -0.003(2)
C12 0.023(3) 0.039(4) 0.024(3) -0.003(2) 0.002(2) -0.004(2)
C13 0.028(3) 0.055(5) 0.031(3) 0.000(3) -0.006(3) 0.004(3)
C14 0.024(3) 0.059(4) 0.041(4) -0.015(3) -0.005(3) 0.002(3)
C15 0.020(3) 0.042(4) 0.055(4) -0.011(3) 0.006(3) -0.010(3)
C16 0.020(3) 0.027(3) 0.032(3) -0.006(2) 0.013(2) -0.001(2)
C17 0.025(3) 0.025(3) 0.036(3) -0.004(3) 0.011(3) -0.001(3)
C18 0.031(4) 0.033(4) 0.054(4) 0.000(3) 0.011(3) -0.007(3)
C19 0.047(5) 0.030(4) 0.059(5) 0.013(4) 0.021(4) -0.002(3)
C20 0.048(5) 0.033(3) 0.036(4) 0.008(3) 0.011(3) 0.004(3)
C21 0.030(4) 0.029(3) 0.040(3) -0.003(3) 0.005(3) 0.001(3)
C22 0.026(4) 0.022(3) 0.026(3) -0.005(2) 0.009(2) 0.000(2)
C23 0.015(3) 0.040(4) 0.038(4) -0.016(3) -0.005(3) -0.001(3)
C24 0.025(3) 0.046(4) 0.044(4) -0.026(3) 0.006(3) -0.003(3)
C25 0.030(4) 0.073(6) 0.048(5) -0.039(4) -0.002(3) 0.006(4)
C26 0.037(4) 0.113(8) 0.021(4) -0.015(4) 0.001(3) 0.014(4)
C27 0.038(4) 0.091(6) 0.025(3) -0.007(4) 0.007(3) 0.014(4)
C28 0.020(3) 0.060(4) 0.029(3) -0.019(4) -0.005(2) 0.007(4)
C29 0.023(3) 0.052(4) 0.018(3) 0.006(3) -0.007(2) -0.004(3)
C30 0.032(4) 0.047(4) 0.032(4) 0.012(3) -0.004(3) -0.004(3)
C31 0.023(3) 0.030(3) 0.027(3) 0.006(2) 0.000(2) -0.003(2)
C32 0.032(3) 0.033(3) 0.030(4) 0.008(3) -0.003(3) -0.006(2)
C33 0.065(5) 0.029(3) 0.044(4) 0.000(4) 0.003(4) -0.011(3)
C34 0.036(4) 0.056(4) 0.036(4) 0.008(3) -0.008(3) -0.019(3)
C35 0.055(5) 0.044(4) 0.051(5) -0.008(4) -0.004(4) -0.004(4)
Cl1 0.116(2) 0.0895(19) 0.108(2) 0.0466(17) -0.0652(18) -0.0424(16)
Cl2 0.0426(9) 0.0669(11) 0.0501(10) -0.0068(11) -0.0092(10) 0.0008(8)
Cl3 0.0757(16) 0.137(2) 0.0734(17) -0.0222(17) 0.0179(14) -0.0596(16)

loop_
_atom_type_symbol
_atom_type_description
_atom_type_scat_dispersion_real
_atom_type_scat_dispersion_imag
_atom_type_scat_source
C C 0.0033 0.0016 'International Tables Vol C Tables 4.2.6.8 and 6.1.1.4'
H H 0.0000 0.0000 'International Tables Vol C Tables 4.2.6.8 and 6.1.1.4'
N N 0.0061 0.0033 'International Tables Vol C Tables 4.2.6.8 and 6.1.1.4'
O O 0.0106 0.0060 'International Tables Vol C Tables 4.2.6.8 and 6.1.1.4'
Ir Ir -1.4442 7.9887 'International Tables Vol C Tables 4.2.6.8 and 6.1.1.4'
Cl Cl 0.1484 0.1585 'International Tables Vol C Tables 4.2.6.8 and 6.1.1.4'

loop_
_geom_angle_atom_site_label_1
_geom_angle_atom_site_label_2
_geom_angle_atom_site_label_3
_geom_angle
C11 Ir1 C22 87.7(2)
C11 Ir1 N1 80.4(2)
C22 Ir1 N1 94.2(2)
C11 Ir1 N2 94.4(2)
C22 Ir1 N2 80.5(2)
N1 Ir1 N2 172.84(18)
C11 Ir1 O1 173.0(2)
C22 Ir1 O1 88.9(2)
N1 Ir1 O1 93.68(18)
N2 Ir1 O1 91.08(17)
C11 Ir1 N3 97.9(2)
C22 Ir1 N3 172.2(2)
N1 Ir1 N3 91.94(17)
N2 Ir1 N3 93.73(18)
O1 Ir1 N3 85.98(17)
C23 O1 Ir1 129.2(4)
C29 O2 C30 107.8(5)
C1 N1 C5 120.2(5)
C1 N1 Ir1 124.2(4)
C5 N1 Ir1 115.6(4)
C12 N2 C16 119.3(5)
C12 N2 Ir1 124.7(4)
C16 N2 Ir1 115.8(4)
C29 N3 C31 109.1(5)
C29 N3 Ir1 125.7(4)
C31 N3 Ir1 125.0(4)
N1 C1 C2 122.4(5)
N1 C1 H1 118.8
C2 C1 H1 118.8
C1 C2 C3 117.8(5)
C1 C2 H2 121.1
C3 C2 H2 121.1
C4 C3 C2 120.0(5)
C4 C3 H3 120.0
C2 C3 H3 120.0
C3 C4 C5 120.0(6)
C3 C4 H4 120.0
C5 C4 H4 120.0
N1 C5 C4 119.6(5)
N1 C5 C6 113.7(5)
C4 C5 C6 126.7(5)
C11 C6 C7 121.5(6)
C11 C6 C5 115.1(5)
C7 C6 C5 123.3(5)
C8 C7 C6 119.7(6)
C8 C7 H7 120.1
C6 C7 H7 120.1
C7 C8 C9 120.3(5)
C7 C8 H8 119.9
C9 C8 H8 119.9
C10 C9 C8 119.9(6)
C10 C9 H9 120.0
C8 C9 H9 120.0
C9 C10 C11 122.0(6)
C9 C10 H10 119.0
C11 C10 H10 119.0
C6 C11 C10 116.6(5)
C6 C11 Ir1 114.9(4)
C10 C11 Ir1 128.4(4)
N2 C12 C13 122.6(6)
N2 C12 H12 118.7
C13 C12 H12 118.7
C12 C13 C14 118.6(6)
C12 C13 H13 120.7
C14 C13 H13 120.7
C15 C14 C13 119.6(6)
C15 C14 H14 120.2
C13 C14 H14 120.2
C14 C15 C16 120.1(6)
C14 C15 H15 120.0
C16 C15 H15 120.0
N2 C16 C15 119.8(6)
N2 C16 C17 114.1(5)
C15 C16 C17 126.0(6)
C18 C17 C22 122.0(6)
C18 C17 C16 123.6(6)
C22 C17 C16 114.4(5)
C19 C18 C17 120.1(6)
C19 C18 H18 119.9
C17 C18 H18 119.9
C18 C19 C20 119.4(6)
C18 C19 H19 120.3
C20 C19 H19 120.3
C21 C20 C19 120.1(6)
C21 C20 H20 119.9
C19 C20 H20 119.9
C20 C21 C22 122.4(6)
C20 C21 H21 118.8
C22 C21 H21 118.8
C21 C22 C17 115.8(5)
C21 C22 Ir1 129.1(4)
C17 C22 Ir1 115.0(4)
O1 C23 C24 116.6(6)
O1 C23 C28 125.6(6)
C24 C23 C28 117.8(6)
C25 C24 C23 120.5(7)
C25 C24 H24 119.8
C23 C24 H24 119.8
C26 C25 C24 121.4(7)
C26 C25 H25 119.3
C24 C25 H25 119.3
C25 C26 C27 119.5(7)
C25 C26 H26 120.2
C27 C26 H26 120.2
C26 C27 C28 122.5(9)
C26 C27 H27 118.8
C28 C27 H27 118.8
C27 C28 C23 118.4(7)
C27 C28 C29 119.1(8)
C23 C28 C29 122.5(5)
N3 C29 O2 114.6(6)
N3 C29 C28 129.7(6)
O2 C29 C28 115.6(6)
O2 C30 C31 103.9(5)
O2 C30 H30A 111.0
C31 C30 H30A 111.0
O2 C30 H30B 111.0
C31 C30 H30B 111.0
H30A C30 H30B 109.0
N3 C31 C32 113.3(5)
N3 C31 C30 101.9(5)
C32 C31 C30 113.7(5)
N3 C31 H31 109.2
C32 C31 H31 109.2
C30 C31 H31 109.2
C34 C32 C31 113.4(5)
C34 C32 C33 112.4(5)
C31 C32 C33 110.2(5)
C34 C32 H32 106.8
C31 C32 H32 106.8
C33 C32 H32 106.8
C32 C33 H33A 109.5
C32 C33 H33B 109.5
H33A C33 H33B 109.5
C32 C33 H33C 109.5
H33A C33 H33C 109.5
H33B C33 H33C 109.5
C32 C34 H34A 109.5
C32 C34 H34B 109.5
H34A C34 H34B 109.5
C32 C34 H34C 109.5
H34A C34 H34C 109.5
H34B C34 H34C 109.5
Cl3 C35 Cl2 112.2(4)
Cl3 C35 Cl1 109.0(4)
Cl2 C35 Cl1 109.8(4)
Cl3 C35 H35 108.6
Cl2 C35 H35 108.6
Cl1 C35 H35 108.6

loop_
_geom_bond_atom_site_label_1
_geom_bond_atom_site_label_2
_geom_bond_distance
Ir1 C11 1.994(5)
Ir1 C22 2.002(5)
Ir1 N1 2.033(4)
Ir1 N2 2.042(5)
Ir1 O1 2.123(4)
Ir1 N3 2.142(5)
O1 C23 1.313(8)
O2 C29 1.351(8)
O2 C30 1.441(8)
N1 C1 1.341(7)
N1 C5 1.364(7)
N2 C12 1.347(7)
N2 C16 1.355(7)
N3 C29 1.293(7)
N3 C31 1.483(7)
C1 C2 1.385(7)
C1 H1 0.9500
C2 C3 1.401(8)
C2 H2 0.9500
C3 C4 1.368(9)
C3 H3 0.9500
C4 C5 1.401(8)
C4 H4 0.9500
C5 C6 1.459(8)
C6 C11 1.395(7)
C6 C7 1.410(7)
C7 C8 1.360(9)
C7 H7 0.9500
C8 C9 1.393(9)
C8 H8 0.9500
C9 C10 1.373(8)
C9 H9 0.9500
C10 C11 1.407(8)
C10 H10 0.9500
C12 C13 1.371(8)
C12 H12 0.9500
C13 C14 1.378(9)
C13 H13 0.9500
C14 C15 1.368(9)
C14 H14 0.9500
C15 C16 1.397(8)
C15 H15 0.9500
C16 C17 1.476(8)
C17 C18 1.386(8)
C17 C22 1.404(8)
C18 C19 1.377(10)
C18 H18 0.9500
C19 C20 1.383(10)
C19 H19 0.9500
C20 C21 1.377(8)
C20 H20 0.9500
C21 C22 1.400(8)
C21 H21 0.9500
C23 C24 1.415(8)
C23 C28 1.422(10)
C24 C25 1.389(10)
C24 H24 0.9500
C25 C26 1.353(11)
C25 H25 0.9500
C26 C27 1.365(11)
C26 H26 0.9500
C27 C28 1.401(8)
C27 H27 0.9500
C28 C29 1.435(9)
C30 C31 1.538(8)
C30 H30A 0.9900
C30 H30B 0.9900
C31 C32 1.517(8)
C31 H31 1.0000
C32 C34 1.508(9)
C32 C33 1.524(8)
C32 H32 1.0000
C33 H33A 0.9800
C33 H33B 0.9800
C33 H33C 0.9800
C34 H34A 0.9800
C34 H34B 0.9800
C34 H34C 0.9800
C35 Cl3 1.730(8)
C35 Cl2 1.739(7)
C35 Cl1 1.740(8)
C35 H35 1.0000

loop_
_geom_torsion_atom_site_label_1
_geom_torsion_atom_site_label_2
_geom_torsion_atom_site_label_3
_geom_torsion_atom_site_label_4
_geom_torsion
C22 Ir1 O1 C23 162.5(5)
N1 Ir1 O1 C23 -103.3(5)
N2 Ir1 O1 C23 82.0(5)
N3 Ir1 O1 C23 -11.6(5)
C11 Ir1 N1 C1 -177.8(5)
C22 Ir1 N1 C1 95.2(4)
O1 Ir1 N1 C1 6.0(4)
N3 Ir1 N1 C1 -80.1(4)
C11 Ir1 N1 C5 4.8(3)
C22 Ir1 N1 C5 -82.2(4)
O1 Ir1 N1 C5 -171.4(3)
N3 Ir1 N1 C5 102.5(4)
C11 Ir1 N2 C12 89.1(5)
C22 Ir1 N2 C12 176.0(5)
O1 Ir1 N2 C12 -95.2(4)
N3 Ir1 N2 C12 -9.2(5)
C11 Ir1 N2 C16 -86.1(4)
C22 Ir1 N2 C16 0.9(4)
O1 Ir1 N2 C16 89.6(4)
N3 Ir1 N2 C16 175.7(4)
C11 Ir1 N3 C29 -175.1(5)
N1 Ir1 N3 C29 104.3(5)
N2 Ir1 N3 C29 -80.1(5)
O1 Ir1 N3 C29 10.8(5)
C11 Ir1 N3 C31 -1.7(4)
N1 Ir1 N3 C31 -82.3(4)
N2 Ir1 N3 C31 93.3(4)
O1 Ir1 N3 C31 -175.9(4)
C5 N1 C1 C2 -1.3(8)
Ir1 N1 C1 C2 -178.6(4)
N1 C1 C2 C3 1.2(9)
C1 C2 C3 C4 -0.3(9)
C2 C3 C4 C5 -0.5(9)
C1 N1 C5 C4 0.5(7)
Ir1 N1 C5 C4 178.0(4)
C1 N1 C5 C6 178.4(5)
Ir1 N1 C5 C6 -4.1(5)
C3 C4 C5 N1 0.4(8)
C3 C4 C5 C6 -177.2(5)
N1 C5 C6 C11 0.3(6)
C4 C5 C6 C11 178.0(5)
N1 C5 C6 C7 -177.2(4)
C4 C5 C6 C7 0.6(8)
C11 C6 C7 C8 0.2(8)
C5 C6 C7 C8 177.5(5)
C6 C7 C8 C9 0.1(9)
C7 C8 C9 C10 0.4(9)
C8 C9 C10 C11 -1.2(9)
C7 C6 C11 C10 -1.0(7)
C5 C6 C11 C10 -178.5(5)
C7 C6 C11 Ir1 -178.8(4)
C5 C6 C11 Ir1 3.7(6)
C9 C10 C11 C6 1.5(8)
C9 C10 C11 Ir1 179.0(4)
C22 Ir1 C11 C6 90.2(4)
N1 Ir1 C11 C6 -4.5(4)
N2 Ir1 C11 C6 170.4(4)
N3 Ir1 C11 C6 -95.2(4)
C22 Ir1 C11 C10 -87.3(5)
N1 Ir1 C11 C10 178.0(5)
N2 Ir1 C11 C10 -7.0(5)
N3 Ir1 C11 C10 87.4(5)
C16 N2 C12 C13 -0.7(8)
Ir1 N2 C12 C13 -175.7(4)
N2 C12 C13 C14 0.8(9)
C12 C13 C14 C15 -1.1(9)
C13 C14 C15 C16 1.2(10)
C12 N2 C16 C15 0.8(8)
Ir1 N2 C16 C15 176.2(4)
C12 N2 C16 C17 -178.8(5)
Ir1 N2 C16 C17 -3.3(6)
C14 C15 C16 N2 -1.1(9)
C14 C15 C16 C17 178.4(6)
N2 C16 C17 C18 -173.4(5)
C15 C16 C17 C18 7.0(9)
N2 C16 C17 C22 5.0(7)
C15 C16 C17 C22 -174.6(6)
C22 C17 C18 C19 3.8(10)
C16 C17 C18 C19 -177.9(6)
C17 C18 C19 C20 -2.1(10)
C18 C19 C20 C21 1.4(10)
C19 C20 C21 C22 -2.2(9)
C20 C21 C22 C17 3.6(8)
C20 C21 C22 Ir1 -174.7(4)
C18 C17 C22 C21 -4.4(8)
C16 C17 C22 C21 177.2(5)
C18 C17 C22 Ir1 174.2(5)
C16 C17 C22 Ir1 -4.3(6)
C11 Ir1 C22 C21 -84.8(5)
N1 Ir1 C22 C21 -4.6(5)
N2 Ir1 C22 C21 -179.7(5)
O1 Ir1 C22 C21 89.0(5)
C11 Ir1 C22 C17 96.9(4)
N1 Ir1 C22 C17 177.1(4)
N2 Ir1 C22 C17 2.0(4)
O1 Ir1 C22 C17 -89.3(4)
Ir1 O1 C23 C24 -172.8(4)
Ir1 O1 C23 C28 8.2(9)
O1 C23 C24 C25 -179.3(6)
C28 C23 C24 C25 -0.2(9)
C23 C24 C25 C26 0.0(10)
C24 C25 C26 C27 0.0(11)
C25 C26 C27 C28 0.3(11)
C26 C27 C28 C23 -0.5(10)
C26 C27 C28 C29 178.0(6)
O1 C23 C28 C27 179.4(6)
C24 C23 C28 C27 0.5(8)
O1 C23 C28 C29 1.0(9)
C24 C23 C28 C29 -178.0(6)
C31 N3 C29 O2 -2.6(7)
Ir1 N3 C29 O2 171.7(4)
C31 N3 C29 C28 178.6(6)
Ir1 N3 C29 C28 -7.2(9)
C30 O2 C29 N3 -8.5(7)
C30 O2 C29 C28 170.6(5)
C27 C28 C29 N3 -179.8(6)
C23 C28 C29 N3 -1.3(10)
C27 C28 C29 O2 1.4(8)
C23 C28 C29 O2 179.8(5)
C29 O2 C30 C31 15.0(6)
C29 N3 C31 C32 -111.0(6)
Ir1 N3 C31 C32 74.7(6)
C29 N3 C31 C30 11.5(6)
Ir1 N3 C31 C30 -162.8(4)
O2 C30 C31 N3 -15.6(6)
O2 C30 C31 C32 106.6(6)
N3 C31 C32 C34 59.9(7)
C30 C31 C32 C34 -55.8(7)
N3 C31 C32 C33 -173.1(5)
C30 C31 C32 C33 71.2(7)
